data_7158544
loop_
_publ_author_name
'Lei, ZhenYao'
'Hu, Kui'
'He, Yuanxiang'
'Geng, Shu'
'Zou, Shuai'
'Chen, Lina'
'Li, Pan'
'Ding, ZhiJun'
'Huang, Feng'

_publ_section_title
;
 Visible light-induced N-radicals 5-exo/6-endo cyclization of alkenyl
 amide: facile access to isoindolinones/isoquinolinones
;
_journal_name_full 'Organic &amp; Biomolecular Chemistry'
_journal_paper_doi 10.1039/D2OB00317A
_journal_year 2022
_chemical_formula_moiety 'C11 H13 N O2'
_chemical_formula_sum 'C11 H13 N O2'
_chemical_formula_weight 191.22
_space_group_crystal_system monoclinic
_space_group_IT_number 14
_space_group_name_Hall '-P 2yn'
_space_group_name_H-M_alt 'P 1 21/n 1'
_atom_sites_solution_hydrogens geom
_atom_sites_solution_primary direct
_atom_sites_solution_secondary difmap
_audit_creation_date 2010-04-12
_audit_creation_method
;
  Olex2 1.1
  (compiled 2011.02.15 svn.r1672, GUI svn.r3494)
;
_audit_update_record
;
2021-12-03 deposited with the CCDC.	2022-03-02 downloaded from the CCDC.
;
_cell_angle_alpha 90.00
_cell_angle_beta 96.751(14)
_cell_angle_gamma 90.00
_cell_formula_units_Z 4
_cell_length_a 7.3322(12)
_cell_length_b 11.6410(19)
_cell_length_c 12.031(3)
_cell_measurement_reflns_used 941
_cell_measurement_temperature 119(2)
_cell_measurement_theta_max 27.3840
_cell_measurement_theta_min 4.8910
_cell_volume 1019.8(3)
_computing_cell_refinement
;
CrysAlisPro, Agilent Technologies,
Version 1.171.37.35 (release 13-08-2014 CrysAlis171 .NET)
(compiled Aug 13 2014,18:06:01)
;
_computing_data_collection
;
CrysAlisPro, Agilent Technologies,
Version 1.171.37.35 (release 13-08-2014 CrysAlis171 .NET)
(compiled Aug 13 2014,18:06:01)
;
_computing_data_reduction
;
CrysAlisPro, Agilent Technologies,
Version 1.171.37.35 (release 13-08-2014 CrysAlis171 .NET)
(compiled Aug 13 2014,18:06:01)
;
_computing_molecular_graphics
;
O. V. Dolomanov, L. J. Bourhis, R. J. Gildea, J. A. K. Howard and H. Puschmann,
OLEX2: a complete structure solution, refinement and analysis program.
J. Appl. Cryst. (2009). 42, 339-341.
;
_computing_publication_material
;
O. V. Dolomanov, L. J. Bourhis, R. J. Gildea, J. A. K. Howard and H. Puschmann,
OLEX2: a complete structure solution, refinement and analysis program.
J. Appl. Cryst. (2009). 42, 339-341.
;
_computing_structure_refinement 'SHELXL-97 (Sheldrick, 1997)'
_computing_structure_solution 'A short history of SHELX (Sheldrick, 2007)'
_diffrn_ambient_environment N~2~
_diffrn_ambient_temperature 119(2)
_diffrn_detector 'CCD plate'
_diffrn_detector_area_resol_mean 16.0971
_diffrn_detector_type Eos
_diffrn_measured_fraction_theta_full 0.9964
_diffrn_measured_fraction_theta_max 0.8242
_diffrn_measurement_details
;
#__ type_ start__ end____ width___ exp.time_
  1 omega  -29.00    4.00   1.0000    6.0000
omega____ theta____ kappa____ phi______ frames
    -      -11.0070   37.0000 -180.0000 33

#__ type_ start__ end____ width___ exp.time_
  2 omega   -9.00   80.00   1.0000    6.0000
omega____ theta____ kappa____ phi______ frames
    -       16.0852   77.0000  -90.0000 89

#__ type_ start__ end____ width___ exp.time_
  3 omega   -6.00   78.00   1.0000    6.0000
omega____ theta____ kappa____ phi______ frames
    -       16.0852   77.0000   60.0000 84
;
_diffrn_measurement_device 'four-circle diffractometer'
_diffrn_measurement_device_type 'Xcalibur, Eos, Gemini'
_diffrn_measurement_method '\w scans'
_diffrn_orient_matrix_UB_11 -0.0140767000
_diffrn_orient_matrix_UB_12 0.0518745000
_diffrn_orient_matrix_UB_13 -0.0308094000
_diffrn_orient_matrix_UB_21 0.0638173000
_diffrn_orient_matrix_UB_22 0.0283448000
_diffrn_orient_matrix_UB_23 0.0396355000
_diffrn_orient_matrix_UB_31 0.0722195000
_diffrn_orient_matrix_UB_32 -0.0149192000
_diffrn_orient_matrix_UB_33 -0.0316373000
_diffrn_radiation_monochromator graphite
_diffrn_radiation_probe x-ray
_diffrn_radiation_type 'Mo K\a'
_diffrn_radiation_wavelength 0.71073
_diffrn_reflns_av_R_equivalents 0.0335
_diffrn_reflns_av_unetI/netI 0.0524
_diffrn_reflns_limit_h_max 8
_diffrn_reflns_limit_h_min -9
_diffrn_reflns_limit_k_max 14
_diffrn_reflns_limit_k_min -13
_diffrn_reflns_limit_l_max 14
_diffrn_reflns_limit_l_min -9
_diffrn_reflns_number 4091
_diffrn_reflns_theta_full 25.99
_diffrn_reflns_theta_max 25.99
_diffrn_reflns_theta_min 3.10
_diffrn_source 'Enhance (Mo) X-ray Source'
_exptl_absorpt_coefficient_mu 0.086
_exptl_absorpt_correction_T_max 1.00000
_exptl_absorpt_correction_T_min 0.94144
_exptl_absorpt_correction_type multi-scan
_exptl_absorpt_process_details
;
CrysAlisPro, Agilent Technologies,
Version 1.171.37.35 (release 13-08-2014 CrysAlis171 .NET)
(compiled Aug 13 2014,18:06:01)
Empirical absorption correction using spherical harmonics,
 implemented in SCALE3 ABSPACK scaling algorithm.
;
_exptl_crystal_colour Colorless
_exptl_crystal_density_diffrn 1.245
_exptl_crystal_density_method 'not measured'
_exptl_crystal_description Block
_exptl_crystal_F_000 408
_exptl_crystal_size_max 0.31
_exptl_crystal_size_mid 0.27
_exptl_crystal_size_min 0.13
_refine_diff_density_max 0.193
_refine_diff_density_min -0.232
_refine_diff_density_rms 0.044
_refine_ls_extinction_method none
_refine_ls_goodness_of_fit_ref 1.062
_refine_ls_hydrogen_treatment mixed
_refine_ls_matrix_type full
_refine_ls_number_parameters 130
_refine_ls_number_reflns 1958
_refine_ls_number_restraints 0
_refine_ls_restrained_S_all 1.062
_refine_ls_R_factor_all 0.0625
_refine_ls_R_factor_gt 0.0451
_refine_ls_shift/su_max 0.001
_refine_ls_shift/su_mean 0.000
_refine_ls_structure_factor_coef Fsqd
_refine_ls_weighting_details 'calc w=1/[\s^2^(Fo^2^)+(0.0368P)^2^+0.1357P] where P=(Fo^2^+2Fc^2^)/3'
_refine_ls_weighting_scheme calc
_refine_ls_wR_factor_gt 0.0931
_refine_ls_wR_factor_ref 0.1048
_reflns_number_gt 1495
_reflns_number_total 1958
_reflns_threshold_expression >2sigma(I)
_cod_data_source_file d2ob00317a2.cif
_cod_data_source_block exp_7641
_cod_database_code 7158544
_reflns_odcompleteness_completeness 99.64
_reflns_odcompleteness_iscentric 1
_reflns_odcompleteness_theta 25.07

loop_
_space_group_symop_id
_space_group_symop_operation_xyz
1 'x, y, z'
2 '-x+1/2, y+1/2, -z+1/2'
3 '-x, -y, -z'
4 'x-1/2, -y-1/2, z-1/2'

loop_
_atom_site_label
_atom_site_type_symbol
_atom_site_fract_x
_atom_site_fract_y
_atom_site_fract_z
_atom_site_U_iso_or_equiv
_atom_site_adp_type
_atom_site_occupancy
_atom_site_symmetry_multiplicity
_atom_site_calc_flag
_atom_site_refinement_flags
_atom_site_disorder_assembly
_atom_site_disorder_group
O1 O 0.44808(15) 0.52680(9) 0.22704(9) 0.0247(3) Uani 1 1 d . . .
O2 O 0.24445(15) 0.36803(9) 0.34172(10) 0.0278(3) Uani 1 1 d . . .
N1 N 0.52052(17) 0.44480(11) 0.30350(11) 0.0222(3) Uani 1 1 d . . .
C1 C 0.4133(2) 0.36722(13) 0.34905(14) 0.0204(4) Uani 1 1 d . . .
C9 C 0.8234(2) 0.52702(15) 0.37230(15) 0.0295(4) Uani 1 1 d . . .
H9A H 0.8040 0.5921 0.3233 0.044 Uiso 1 1 calc R . .
H9B H 0.9523 0.5099 0.3849 0.044 Uiso 1 1 calc R . .
H9C H 0.7790 0.5442 0.4424 0.044 Uiso 1 1 calc R . .
C4 C 0.5454(2) 0.28678(13) 0.41021(13) 0.0202(4) Uani 1 1 d . . .
C3 C 0.7228(2) 0.31977(14) 0.39477(13) 0.0196(4) Uani 1 1 d . . .
C2 C 0.7200(2) 0.42354(14) 0.31864(13) 0.0211(4) Uani 1 1 d . . .
C5 C 0.5111(2) 0.19216(14) 0.47471(14) 0.0249(4) Uani 1 1 d . . .
H5 H 0.3917 0.1705 0.4838 0.030 Uiso 1 1 calc R . .
C7 C 0.8383(2) 0.16343(15) 0.51009(14) 0.0268(4) Uani 1 1 d . . .
H7 H 0.9368 0.1211 0.5445 0.032 Uiso 1 1 calc R . .
C6 C 0.6605(2) 0.13097(14) 0.52506(15) 0.0270(4) Uani 1 1 d . . .
H6 H 0.6416 0.0675 0.5693 0.032 Uiso 1 1 calc R . .
C11 C 0.3744(3) 0.62199(14) 0.28444(17) 0.0336(5) Uani 1 1 d . . .
H11A H 0.3335 0.6807 0.2313 0.050 Uiso 1 1 calc R . .
H11B H 0.4681 0.6525 0.3389 0.050 Uiso 1 1 calc R . .
H11C H 0.2727 0.5960 0.3213 0.050 Uiso 1 1 calc R . .
C8 C 0.8725(2) 0.25811(14) 0.44451(14) 0.0247(4) Uani 1 1 d . . .
H8 H 0.9918 0.2792 0.4345 0.030 Uiso 1 1 calc R . .
C10 C 0.7892(2) 0.39366(16) 0.20709(15) 0.0269(4) Uani 1 1 d . . .
H10A H 0.7239 0.3279 0.1750 0.040 Uiso 1 1 calc R . .
H10B H 0.9182 0.3767 0.2194 0.040 Uiso 1 1 calc R . .
H10C H 0.7690 0.4577 0.1568 0.040 Uiso 1 1 calc R . .

loop_
_atom_site_aniso_label
_atom_site_aniso_U_11
_atom_site_aniso_U_22
_atom_site_aniso_U_33
_atom_site_aniso_U_23
_atom_site_aniso_U_13
_atom_site_aniso_U_12
O1 0.0280(6) 0.0217(6) 0.0241(7) 0.0024(5) 0.0014(5) 0.0048(5)
O2 0.0171(6) 0.0283(7) 0.0385(8) -0.0022(6) 0.0049(5) -0.0011(5)
N1 0.0170(7) 0.0210(7) 0.0279(8) 0.0068(7) 0.0007(6) 0.0010(6)
C1 0.0201(9) 0.0206(8) 0.0207(9) -0.0051(7) 0.0038(7) -0.0017(7)
C9 0.0260(10) 0.0274(9) 0.0346(11) 0.0018(9) 0.0010(8) -0.0061(8)
C4 0.0207(8) 0.0214(8) 0.0186(9) -0.0024(7) 0.0032(7) -0.0001(7)
C3 0.0199(8) 0.0216(8) 0.0175(9) -0.0018(7) 0.0024(7) -0.0015(7)
C2 0.0168(8) 0.0235(9) 0.0230(9) 0.0018(8) 0.0024(7) -0.0001(7)
C5 0.0265(9) 0.0247(9) 0.0247(10) 0.0007(8) 0.0074(8) -0.0031(8)
C7 0.0278(10) 0.0271(9) 0.0245(10) 0.0024(8) -0.0017(8) 0.0055(8)
C6 0.0366(11) 0.0216(9) 0.0233(10) 0.0028(8) 0.0055(8) -0.0013(8)
C11 0.0378(11) 0.0226(9) 0.0407(12) -0.0014(9) 0.0053(9) 0.0071(8)
C8 0.0208(8) 0.0278(9) 0.0254(10) 0.0007(8) 0.0021(7) -0.0004(7)
C10 0.0259(9) 0.0299(10) 0.0259(10) 0.0036(8) 0.0074(8) 0.0013(8)

loop_
_atom_type_symbol
_atom_type_description
_atom_type_scat_dispersion_real
_atom_type_scat_dispersion_imag
_atom_type_scat_source
C C 0.0033 0.0016 'International Tables Vol C Tables 4.2.6.8 and 6.1.1.4'
H H 0.0000 0.0000 'International Tables Vol C Tables 4.2.6.8 and 6.1.1.4'
N N 0.0061 0.0033 'International Tables Vol C Tables 4.2.6.8 and 6.1.1.4'
O O 0.0106 0.0060 'International Tables Vol C Tables 4.2.6.8 and 6.1.1.4'

loop_
_geom_angle_atom_site_label_1
_geom_angle_atom_site_label_2
_geom_angle_atom_site_label_3
_geom_angle
_geom_angle_site_symmetry_1
_geom_angle_site_symmetry_3
_geom_angle_publ_flag
N1 O1 C11 110.27(12) . . ?
O1 N1 C2 119.64(12) . . ?
C1 N1 O1 122.12(12) . . ?
C1 N1 C2 116.94(13) . . ?
O2 C1 N1 126.35(15) . . ?
O2 C1 C4 129.40(15) . . ?
N1 C1 C4 104.22(13) . . ?
H9A C9 H9B 109.5 . . ?
H9A C9 H9C 109.5 . . ?
H9B C9 H9C 109.5 . . ?
C2 C9 H9A 109.5 . . ?
C2 C9 H9B 109.5 . . ?
C2 C9 H9C 109.5 . . ?
C3 C4 C1 109.10(14) . . ?
C5 C4 C1 129.01(15) . . ?
C5 C4 C3 121.90(15) . . ?
C4 C3 C2 110.81(13) . . ?
C8 C3 C4 120.34(15) . . ?
C8 C3 C2 128.84(14) . . ?
N1 C2 C9 110.87(13) . . ?
N1 C2 C3 98.68(12) . . ?
N1 C2 C10 110.89(13) . . ?
C9 C2 C10 110.57(13) . . ?
C3 C2 C9 113.78(13) . . ?
C3 C2 C10 111.53(13) . . ?
C4 C5 H5 121.1 . . ?
C6 C5 C4 117.83(15) . . ?
C6 C5 H5 121.1 . . ?
C6 C7 H7 119.3 . . ?
C6 C7 C8 121.45(16) . . ?
C8 C7 H7 119.3 . . ?
C5 C6 C7 120.63(16) . . ?
C5 C6 H6 119.7 . . ?
C7 C6 H6 119.7 . . ?
O1 C11 H11A 109.5 . . ?
O1 C11 H11B 109.5 . . ?
O1 C11 H11C 109.5 . . ?
H11A C11 H11B 109.5 . . ?
H11A C11 H11C 109.5 . . ?
H11B C11 H11C 109.5 . . ?
C3 C8 C7 117.85(15) . . ?
C3 C8 H8 121.1 . . ?
C7 C8 H8 121.1 . . ?
C2 C10 H10A 109.5 . . ?
C2 C10 H10B 109.5 . . ?
C2 C10 H10C 109.5 . . ?
H10A C10 H10B 109.5 . . ?
H10A C10 H10C 109.5 . . ?
H10B C10 H10C 109.5 . . ?

loop_
_geom_bond_atom_site_label_1
_geom_bond_atom_site_label_2
_geom_bond_distance
_geom_bond_site_symmetry_2
_geom_bond_publ_flag
O1 N1 1.3873(16) . ?
O1 C11 1.4436(19) . ?
O2 C1 1.2305(18) . ?
N1 C1 1.355(2) . ?
N1 C2 1.4738(19) . ?
C1 C4 1.480(2) . ?
C9 H9A 0.9600 . ?
C9 H9B 0.9600 . ?
C9 H9C 0.9600 . ?
C9 C2 1.526(2) . ?
C4 C3 1.389(2) . ?
C4 C5 1.387(2) . ?
C3 C2 1.515(2) . ?
C3 C8 1.387(2) . ?
C2 C10 1.530(2) . ?
C5 H5 0.9300 . ?
C5 C6 1.385(2) . ?
C7 H7 0.9300 . ?
C7 C6 1.390(2) . ?
C7 C8 1.395(2) . ?
C6 H6 0.9300 . ?
C11 H11A 0.9600 . ?
C11 H11B 0.9600 . ?
C11 H11C 0.9600 . ?
C8 H8 0.9300 . ?
C10 H10A 0.9600 . ?
C10 H10B 0.9600 . ?
C10 H10C 0.9600 . ?

loop_
_geom_torsion_atom_site_label_1
_geom_torsion_atom_site_label_2
_geom_torsion_atom_site_label_3
_geom_torsion_atom_site_label_4
_geom_torsion
_geom_torsion_site_symmetry_1
_geom_torsion_site_symmetry_2
_geom_torsion_site_symmetry_3
_geom_torsion_site_symmetry_4
_geom_torsion_publ_flag
O1 N1 C1 O2 -10.2(2) . . . . ?
O1 N1 C1 C4 171.43(13) . . . . ?
O1 N1 C2 C9 67.83(17) . . . . ?
O1 N1 C2 C3 -172.51(12) . . . . ?
O1 N1 C2 C10 -55.40(18) . . . . ?
O2 C1 C4 C3 -179.85(16) . . . . ?
O2 C1 C4 C5 -0.1(3) . . . . ?
N1 C1 C4 C3 -1.56(17) . . . . ?
N1 C1 C4 C5 178.20(16) . . . . ?
C1 N1 C2 C9 -124.92(15) . . . . ?
C1 N1 C2 C3 -5.27(17) . . . . ?
C1 N1 C2 C10 111.84(16) . . . . ?
C1 C4 C3 C2 -1.67(18) . . . . ?
C1 C4 C3 C8 179.60(15) . . . . ?
C1 C4 C5 C6 -179.13(16) . . . . ?
C4 C3 C2 N1 3.87(17) . . . . ?
C4 C3 C2 C9 121.33(15) . . . . ?
C4 C3 C2 C10 -112.75(16) . . . . ?
C4 C3 C8 C7 -0.3(2) . . . . ?
C4 C5 C6 C7 -0.6(2) . . . . ?
C3 C4 C5 C6 0.6(2) . . . . ?
C2 N1 C1 O2 -177.12(15) . . . . ?
C2 N1 C1 C4 4.52(18) . . . . ?
C2 C3 C8 C7 -178.77(15) . . . . ?
C5 C4 C3 C2 178.55(14) . . . . ?
C5 C4 C3 C8 -0.2(2) . . . . ?
C6 C7 C8 C3 0.3(3) . . . . ?
C11 O1 N1 C1 80.32(17) . . . . ?
C11 O1 N1 C2 -113.12(15) . . . . ?
C8 C3 C2 N1 -177.54(16) . . . . ?
C8 C3 C2 C9 -60.1(2) . . . . ?
C8 C3 C2 C10 65.8(2) . . . . ?
C8 C7 C6 C5 0.1(3) . . . . ?
